data_2216412
loop_
_publ_author_name
'Lai-Ping Zhang'
'Zhi-Fang Jia '
' Guo-Hua Wei '
'Ying-Ying Liu'

_publ_section_title
;
 Diethyl 4,4'-[(1,3-dioxolane-2,2-diyl)bis(propylideneoxy)]dibenzoate
;
_journal_coeditor_code DN2261
_journal_issue 12
_journal_name_full 'Acta Crystallographica Section E'
_journal_page_first o4674
_journal_page_last o4674
_journal_paper_doi 10.1107/S1600536807057200
_journal_volume 63
_journal_year 2007
_chemical_formula_iupac 'C27 H34 O8'
_chemical_formula_moiety 'C27 H34 O8'
_chemical_formula_sum 'C27 H34 O8'
_chemical_formula_weight 486.54
_chemical_name_systematic
;
Diethyl 4,4'-[(1,3-dioxolane-2,2-diyl)bis(propylideneoxy)]dibenzoate
;
_space_group_IT_number 14
_symmetry_cell_setting monoclinic
_symmetry_space_group_name_Hall '-P 2ybc'
_symmetry_space_group_name_H-M 'P 1 21/c 1'
_atom_sites_solution_hydrogens geom
_atom_sites_solution_primary direct
_atom_sites_solution_secondary difmap
_audit_creation_method SHELXL-97
_cell_angle_alpha 90.00
_cell_angle_beta 111.178(2)
_cell_angle_gamma 90.00
_cell_formula_units_Z 4
_cell_length_a 20.445(3)
_cell_length_b 7.1533(9)
_cell_length_c 18.828(3)
_cell_measurement_reflns_used 6146
_cell_measurement_temperature 273(2)
_cell_measurement_theta_max 28.4
_cell_measurement_theta_min 2.1
_cell_volume 2567.6(6)
_computing_cell_refinement 'SAINT (Bruker, 1999)'
_computing_data_collection 'SMART (Bruker, 1999)'
_computing_data_reduction 'SAINT (Bruker, 1999)'
_computing_molecular_graphics 'ORTEPIII (Burnett & Johnson, 1996); ORTEP-3 for Windows (Farrugia, 1997)'
_computing_publication_material SHELXL97
_computing_structure_refinement 'SHELXL97 (Sheldrick, 1997)'
_computing_structure_solution 'SHELXS97 (Sheldrick, 1997)'
_diffrn_ambient_temperature 273(2)
_diffrn_measured_fraction_theta_full 0.957
_diffrn_measured_fraction_theta_max 0.957
_diffrn_measurement_device_type 'Bruker APEX CCD area-detector'
_diffrn_measurement_method '\w scans'
_diffrn_radiation_monochromator graphite
_diffrn_radiation_source 'fine-focus sealed tube'
_diffrn_radiation_type MoK\a
_diffrn_radiation_wavelength 0.71073
_diffrn_reflns_av_R_equivalents 0.0267
_diffrn_reflns_av_sigmaI/netI 0.0313
_diffrn_reflns_limit_h_max 22
_diffrn_reflns_limit_h_min -26
_diffrn_reflns_limit_k_max 9
_diffrn_reflns_limit_k_min -7
_diffrn_reflns_limit_l_max 24
_diffrn_reflns_limit_l_min -23
_diffrn_reflns_number 15083
_diffrn_reflns_theta_full 28.36
_diffrn_reflns_theta_max 28.36
_diffrn_reflns_theta_min 2.14
_diffrn_standards_number 0
_exptl_absorpt_coefficient_mu 0.092
_exptl_absorpt_correction_T_max 0.980
_exptl_absorpt_correction_T_min 0.970
_exptl_absorpt_correction_type empirical
_exptl_absorpt_process_details '(SADABS; Sheldrick, 1996)'
_exptl_crystal_colour Colorless
_exptl_crystal_density_diffrn 1.259
_exptl_crystal_density_method 'not measured'
_exptl_crystal_description Block
_exptl_crystal_F_000 1040
_exptl_crystal_size_max 0.40
_exptl_crystal_size_mid 0.30
_exptl_crystal_size_min 0.25
_refine_diff_density_max 0.210
_refine_diff_density_min -0.200
_refine_ls_extinction_method none
_refine_ls_goodness_of_fit_ref 1.041
_refine_ls_hydrogen_treatment constr
_refine_ls_matrix_type full
_refine_ls_number_parameters 318
_refine_ls_number_reflns 6146
_refine_ls_number_restraints 0
_refine_ls_restrained_S_all 1.041
_refine_ls_R_factor_all 0.0706
_refine_ls_R_factor_gt 0.0472
_refine_ls_shift/su_max 0.000
_refine_ls_shift/su_mean 0.000
_refine_ls_structure_factor_coef Fsqd
_refine_ls_weighting_details 'calc w=1/[\s^2^(Fo^2^)+(0.0642P)^2^+0.3230P] where P=(Fo^2^+2Fc^2^)/3'
_refine_ls_weighting_scheme calc
_refine_ls_wR_factor_gt 0.1226
_refine_ls_wR_factor_ref 0.1375
_reflns_number_gt 4195
_reflns_number_total 6146
_reflns_threshold_expression I>2\s(I)
_cod_data_source_file dn2261.cif
_cod_data_source_block I
_cod_original_sg_symbol_H-M 'P 21/c'
_cod_database_code 2216412
_cod_database_fobs_code 2216412

loop_
_symmetry_equiv_pos_as_xyz
'x, y, z'
'-x, y+1/2, -z+1/2'
'-x, -y, -z'
'x, -y-1/2, z-1/2'

loop_
_atom_site_type_symbol
_atom_site_label
_atom_site_fract_x
_atom_site_fract_y
_atom_site_fract_z
_atom_site_U_iso_or_equiv
_atom_site_adp_type
_atom_site_calc_flag
_atom_site_refinement_flags
_atom_site_occupancy
C C1 0.02684(12) -0.3465(3) 0.84609(13) 0.0823(6) Uani d . 1
H H1A 0.0708 -0.3324 0.8876 0.123 Uiso calc R 1
H H1B -0.0016 -0.4364 0.8596 0.123 Uiso calc R 1
H H1C 0.0030 -0.2284 0.8355 0.123 Uiso calc R 1
C C2 0.03974(11) -0.4122(3) 0.77711(12) 0.0746(5) Uani d . 1
H H2A 0.0619 -0.5343 0.7864 0.090 Uiso calc R 1
H H2B -0.0043 -0.4223 0.7343 0.090 Uiso calc R 1
C C3 0.10844(9) -0.3230(2) 0.70460(10) 0.0607(4) Uani d . 1
C C4 0.15387(8) -0.1780(2) 0.69055(9) 0.0518(4) Uani d . 1
C C5 0.17838(9) -0.2043(2) 0.63103(10) 0.0586(4) Uani d . 1
H H5 0.1656 -0.3113 0.6012 0.070 Uiso calc R 1
C C6 0.22105(9) -0.0743(2) 0.61594(9) 0.0577(4) Uani d . 1
H H6 0.2371 -0.0938 0.5762 0.069 Uiso calc R 1
C C7 0.24012(8) 0.0860(2) 0.66001(8) 0.0490(3) Uani d . 1
C C8 0.21656(8) 0.1141(2) 0.72001(9) 0.0534(4) Uani d . 1
H H8 0.2297 0.2209 0.7501 0.064 Uiso calc R 1
C C9 0.17343(8) -0.0179(2) 0.73460(9) 0.0534(4) Uani d . 1
H H9 0.1574 0.0011 0.7744 0.064 Uiso calc R 1
C C10 0.30664(9) 0.3697(2) 0.68653(10) 0.0552(4) Uani d . 1
H H10A 0.3370 0.3332 0.7374 0.066 Uiso calc R 1
H H10B 0.2674 0.4396 0.6905 0.066 Uiso calc R 1
C C11 0.34663(8) 0.4888(2) 0.64991(9) 0.0525(4) Uani d . 1
H H11A 0.3615 0.6027 0.6793 0.063 Uiso calc R 1
H H11B 0.3154 0.5238 0.5992 0.063 Uiso calc R 1
C C12 0.41081(7) 0.3922(2) 0.64395(8) 0.0462(3) Uani d . 1
H H12A 0.4380 0.3384 0.6931 0.055 Uiso calc R 1
H H12B 0.3954 0.2906 0.6076 0.055 Uiso calc R 1
C C13 0.45780(7) 0.52163(19) 0.61951(7) 0.0414(3) Uani d . 1
C C14 0.42956(14) 0.8031(3) 0.55640(12) 0.0881(7) Uani d . 1
H H14A 0.3858 0.8718 0.5365 0.106 Uiso calc R 1
H H14B 0.4590 0.8399 0.5283 0.106 Uiso calc R 1
C C15 0.46497(11) 0.8422(2) 0.63740(10) 0.0681(5) Uani d . 1
H H15A 0.5066 0.9171 0.6457 0.082 Uiso calc R 1
H H15B 0.4340 0.9098 0.6571 0.082 Uiso calc R 1
C C16 0.51950(7) 0.4206(2) 0.60861(8) 0.0464(3) Uani d . 1
H H16A 0.5020 0.3088 0.5786 0.056 Uiso calc R 1
H H16B 0.5389 0.5011 0.5797 0.056 Uiso calc R 1
C C17 0.57797(8) 0.3653(2) 0.68199(8) 0.0509(4) Uani d . 1
H H17A 0.5929 0.4749 0.7141 0.061 Uiso calc R 1
H H17B 0.5599 0.2753 0.7088 0.061 Uiso calc R 1
C C18 0.64087(8) 0.2817(2) 0.66954(9) 0.0521(4) Uani d . 1
H H18A 0.6545 0.3597 0.6350 0.063 Uiso calc R 1
H H18B 0.6802 0.2741 0.7176 0.063 Uiso calc R 1
C C19 0.67059(7) 0.0015(2) 0.61767(8) 0.0454(3) Uani d . 1
C C20 0.65193(8) -0.1792(2) 0.59131(9) 0.0543(4) Uani d . 1
H H20 0.6090 -0.2270 0.5891 0.065 Uiso calc R 1
C C21 0.69578(8) -0.2883(2) 0.56840(9) 0.0537(4) Uani d . 1
H H21 0.6823 -0.4090 0.5508 0.064 Uiso calc R 1
C C22 0.76018(8) -0.2196(2) 0.57126(8) 0.0511(4) Uani d . 1
C C23 0.77802(8) -0.0381(2) 0.59612(10) 0.0610(4) Uani d . 1
H H23 0.8204 0.0107 0.5967 0.073 Uiso calc R 1
C C24 0.73444(8) 0.0730(2) 0.62020(10) 0.0569(4) Uani d . 1
H H24 0.7478 0.1938 0.6378 0.068 Uiso calc R 1
C C25 0.80624(9) -0.3425(3) 0.54606(10) 0.0633(4) Uani d . 1
C C26 0.90744(14) -0.3554(3) 0.51253(19) 0.1142(10) Uani d . 1
H H26A 0.9328 -0.4491 0.5495 0.137 Uiso calc R 1
H H26B 0.8797 -0.4190 0.4659 0.137 Uiso calc R 1
C C27 0.95507(16) -0.2345(4) 0.49826(19) 0.1164(9) Uani d . 1
H H27A 0.9298 -0.1401 0.4626 0.175 Uiso calc R 1
H H27B 0.9840 -0.3041 0.4774 0.175 Uiso calc R 1
H H27C 0.9840 -0.1763 0.5450 0.175 Uiso calc R 1
O O1 0.09351(9) -0.4681(2) 0.67015(9) 0.1014(5) Uani d . 1
O O2 0.08523(6) -0.27723(16) 0.76033(7) 0.0661(3) Uani d . 1
O O3 0.28179(6) 0.20775(16) 0.64019(6) 0.0605(3) Uani d . 1
O O4 0.41679(5) 0.61061(14) 0.54943(5) 0.0524(3) Uani d . 1
O O5 0.48317(5) 0.66843(14) 0.67395(5) 0.0501(3) Uani d . 1
O O6 0.62232(5) 0.09811(14) 0.63770(6) 0.0526(3) Uani d . 1
O O7 0.79521(8) -0.50437(19) 0.53014(10) 0.0900(4) Uani d . 1
O O8 0.86127(7) -0.25069(19) 0.54170(9) 0.0838(4) Uani d . 1

loop_
_atom_site_aniso_label
_atom_site_aniso_U_11
_atom_site_aniso_U_22
_atom_site_aniso_U_33
_atom_site_aniso_U_12
_atom_site_aniso_U_13
_atom_site_aniso_U_23
C1 0.0864(14) 0.0771(13) 0.1029(15) 0.0097(11) 0.0576(12) 0.0188(11)
C2 0.0739(11) 0.0675(11) 0.0927(14) -0.0166(9) 0.0424(10) 0.0046(10)
C3 0.0622(9) 0.0556(9) 0.0676(10) -0.0103(8) 0.0274(8) -0.0040(8)
C4 0.0486(8) 0.0490(8) 0.0586(9) -0.0037(7) 0.0201(7) -0.0008(7)
C5 0.0665(10) 0.0512(9) 0.0601(10) -0.0099(7) 0.0252(8) -0.0129(7)
C6 0.0660(10) 0.0589(9) 0.0555(9) -0.0062(8) 0.0309(8) -0.0097(7)
C7 0.0472(8) 0.0518(8) 0.0509(8) -0.0057(6) 0.0211(6) -0.0026(7)
C8 0.0574(9) 0.0512(8) 0.0578(9) -0.0099(7) 0.0282(7) -0.0109(7)
C9 0.0537(8) 0.0534(9) 0.0601(9) -0.0047(7) 0.0291(7) -0.0048(7)
C10 0.0575(9) 0.0540(9) 0.0636(9) -0.0105(7) 0.0336(8) -0.0116(7)
C11 0.0556(9) 0.0497(8) 0.0589(9) -0.0058(7) 0.0288(7) -0.0044(7)
C12 0.0499(8) 0.0450(8) 0.0472(8) -0.0030(6) 0.0218(6) 0.0016(6)
C13 0.0471(7) 0.0426(7) 0.0338(6) -0.0021(6) 0.0139(5) 0.0003(5)
C14 0.1272(19) 0.0538(11) 0.0686(12) 0.0055(11) 0.0177(12) 0.0171(9)
C15 0.1049(14) 0.0425(8) 0.0639(10) -0.0050(9) 0.0390(10) 0.0012(7)
C16 0.0520(8) 0.0498(8) 0.0432(7) -0.0041(6) 0.0241(6) 0.0000(6)
C17 0.0528(8) 0.0552(9) 0.0493(8) 0.0013(7) 0.0241(7) 0.0014(7)
C18 0.0498(8) 0.0512(8) 0.0591(9) -0.0029(7) 0.0241(7) 0.0005(7)
C19 0.0429(7) 0.0476(8) 0.0463(8) -0.0009(6) 0.0170(6) 0.0048(6)
C20 0.0496(8) 0.0513(8) 0.0639(9) -0.0106(7) 0.0227(7) 0.0041(7)
C21 0.0607(9) 0.0449(8) 0.0544(9) -0.0065(7) 0.0195(7) -0.0006(7)
C22 0.0515(8) 0.0535(8) 0.0484(8) -0.0013(7) 0.0180(7) -0.0056(6)
C23 0.0463(8) 0.0659(10) 0.0759(11) -0.0128(8) 0.0282(8) -0.0181(8)
C24 0.0483(8) 0.0540(9) 0.0723(10) -0.0124(7) 0.0264(7) -0.0167(8)
C25 0.0612(10) 0.0609(10) 0.0694(11) -0.0005(8) 0.0256(8) -0.0096(8)
C26 0.1107(19) 0.0841(15) 0.186(3) -0.0003(14) 0.099(2) -0.0398(17)
C27 0.126(2) 0.1080(19) 0.157(3) 0.0088(16) 0.102(2) -0.0145(18)
O1 0.1405(14) 0.0758(9) 0.1170(12) -0.0527(9) 0.0816(11) -0.0353(9)
O2 0.0699(7) 0.0577(7) 0.0833(8) -0.0126(6) 0.0429(7) -0.0037(6)
O3 0.0704(7) 0.0621(7) 0.0611(7) -0.0204(6) 0.0382(6) -0.0136(5)
O4 0.0580(6) 0.0573(6) 0.0379(5) -0.0015(5) 0.0124(4) 0.0065(4)
O5 0.0602(6) 0.0420(5) 0.0434(5) -0.0025(4) 0.0132(5) -0.0037(4)
O6 0.0459(5) 0.0482(6) 0.0698(7) -0.0037(4) 0.0280(5) 0.0013(5)
O7 0.0909(10) 0.0598(8) 0.1276(13) -0.0012(7) 0.0495(9) -0.0207(8)
O8 0.0768(8) 0.0726(8) 0.1228(12) -0.0071(7) 0.0609(8) -0.0309(8)

loop_
_atom_type_symbol
_atom_type_description
_atom_type_scat_dispersion_real
_atom_type_scat_dispersion_imag
_atom_type_scat_source
C C 0.0033 0.0016 'International Tables Vol C Tables 4.2.6.8 and 6.1.1.4'
H H 0.0000 0.0000 'International Tables Vol C Tables 4.2.6.8 and 6.1.1.4'
O O 0.0106 0.0060 'International Tables Vol C Tables 4.2.6.8 and 6.1.1.4'

loop_
_geom_angle_atom_site_label_1
_geom_angle_atom_site_label_2
_geom_angle_atom_site_label_3
_geom_angle
C2 C1 H1A 109.5
C2 C1 H1B 109.5
H1A C1 H1B 109.5
C2 C1 H1C 109.5
H1A C1 H1C 109.5
H1B C1 H1C 109.5
O2 C2 C1 107.97(16)
O2 C2 H2A 110.1
C1 C2 H2A 110.1
O2 C2 H2B 110.1
C1 C2 H2B 110.1
H2A C2 H2B 108.4
O1 C3 O2 122.72(15)
O1 C3 C4 124.21(16)
O2 C3 C4 113.07(14)
C9 C4 C5 118.85(14)
C9 C4 C3 122.47(14)
C5 C4 C3 118.68(14)
C6 C5 C4 120.93(15)
C6 C5 H5 119.5
C4 C5 H5 119.5
C5 C6 C7 119.91(14)
C5 C6 H6 120.0
C7 C6 H6 120.0
O3 C7 C6 115.69(13)
O3 C7 C8 124.32(13)
C6 C7 C8 119.99(14)
C9 C8 C7 119.56(14)
C9 C8 H8 120.2
C7 C8 H8 120.2
C4 C9 C8 120.76(14)
C4 C9 H9 119.6
C8 C9 H9 119.6
O3 C10 C11 108.09(12)
O3 C10 H10A 110.1
C11 C10 H10A 110.1
O3 C10 H10B 110.1
C11 C10 H10B 110.1
H10A C10 H10B 108.4
C10 C11 C12 113.66(13)
C10 C11 H11A 108.8
C12 C11 H11A 108.8
C10 C11 H11B 108.8
C12 C11 H11B 108.8
H11A C11 H11B 107.7
C13 C12 C11 113.68(12)
C13 C12 H12A 108.8
C11 C12 H12A 108.8
C13 C12 H12B 108.8
C11 C12 H12B 108.8
H12A C12 H12B 107.7
O5 C13 O4 105.94(10)
O5 C13 C12 109.64(11)
O4 C13 C12 109.03(11)
O5 C13 C16 109.88(11)
O4 C13 C16 108.84(10)
C12 C13 C16 113.24(11)
O4 C14 C15 106.96(14)
O4 C14 H14A 110.3
C15 C14 H14A 110.3
O4 C14 H14B 110.3
C15 C14 H14B 110.3
H14A C14 H14B 108.6
O5 C15 C14 106.64(14)
O5 C15 H15A 110.4
C14 C15 H15A 110.4
O5 C15 H15B 110.4
C14 C15 H15B 110.4
H15A C15 H15B 108.6
C17 C16 C13 114.68(11)
C17 C16 H16A 108.6
C13 C16 H16A 108.6
C17 C16 H16B 108.6
C13 C16 H16B 108.6
H16A C16 H16B 107.6
C18 C17 C16 113.37(12)
C18 C17 H17A 108.9
C16 C17 H17A 108.9
C18 C17 H17B 108.9
C16 C17 H17B 108.9
H17A C17 H17B 107.7
O6 C18 C17 108.38(12)
O6 C18 H18A 110.0
C17 C18 H18A 110.0
O6 C18 H18B 110.0
C17 C18 H18B 110.0
H18A C18 H18B 108.4
O6 C19 C24 124.70(13)
O6 C19 C20 115.96(12)
C24 C19 C20 119.32(14)
C21 C20 C19 121.10(14)
C21 C20 H20 119.4
C19 C20 H20 119.4
C20 C21 C22 120.34(14)
C20 C21 H21 119.8
C22 C21 H21 119.8
C23 C22 C21 118.41(14)
C23 C22 C25 122.90(14)
C21 C22 C25 118.67(14)
C22 C23 C24 121.76(14)
C22 C23 H23 119.1
C24 C23 H23 119.1
C23 C24 C19 119.03(14)
C23 C24 H24 120.5
C19 C24 H24 120.5
O7 C25 O8 123.31(16)
O7 C25 C22 124.65(16)
O8 C25 C22 112.04(14)
C27 C26 O8 110.2(2)
C27 C26 H26A 109.6
O8 C26 H26A 109.6
C27 C26 H26B 109.6
O8 C26 H26B 109.6
H26A C26 H26B 108.1
C26 C27 H27A 109.5
C26 C27 H27B 109.5
H27A C27 H27B 109.5
C26 C27 H27C 109.5
H27A C27 H27C 109.5
H27B C27 H27C 109.5
C3 O2 C2 116.36(14)
C7 O3 C10 118.10(11)
C14 O4 C13 108.90(12)
C15 O5 C13 109.63(11)
C19 O6 C18 118.04(11)
C25 O8 C26 116.51(16)

loop_
_geom_bond_atom_site_label_1
_geom_bond_atom_site_label_2
_geom_bond_distance
C1 C2 1.491(3)
C1 H1A 0.9600
C1 H1B 0.9600
C1 H1C 0.9600
C2 O2 1.452(2)
C2 H2A 0.9700
C2 H2B 0.9700
C3 O1 1.204(2)
C3 O2 1.339(2)
C3 C4 1.479(2)
C4 C9 1.385(2)
C4 C5 1.396(2)
C5 C6 1.373(2)
C5 H5 0.9300
C6 C7 1.386(2)
C6 H6 0.9300
C7 O3 1.3613(17)
C7 C8 1.394(2)
C8 C9 1.386(2)
C8 H8 0.9300
C9 H9 0.9300
C10 O3 1.4289(18)
C10 C11 1.509(2)
C10 H10A 0.9700
C10 H10B 0.9700
C11 C12 1.523(2)
C11 H11A 0.9700
C11 H11B 0.9700
C12 C13 1.5204(18)
C12 H12A 0.9700
C12 H12B 0.9700
C13 O5 1.4277(16)
C13 O4 1.4316(16)
C13 C16 1.5305(19)
C14 O4 1.399(2)
C14 C15 1.459(3)
C14 H14A 0.9700
C14 H14B 0.9700
C15 O5 1.4041(19)
C15 H15A 0.9700
C15 H15B 0.9700
C16 C17 1.517(2)
C16 H16A 0.9700
C16 H16B 0.9700
C17 C18 1.511(2)
C17 H17A 0.9700
C17 H17B 0.9700
C18 O6 1.4368(18)
C18 H18A 0.9700
C18 H18B 0.9700
C19 O6 1.3647(17)
C19 C24 1.387(2)
C19 C20 1.388(2)
C20 C21 1.371(2)
C20 H20 0.9300
C21 C22 1.388(2)
C21 H21 0.9300
C22 C23 1.384(2)
C22 C25 1.486(2)
C23 C24 1.387(2)
C23 H23 0.9300
C24 H24 0.9300
C25 O7 1.197(2)
C25 O8 1.331(2)
C26 C27 1.399(3)
C26 O8 1.459(2)
C26 H26A 0.9700
C26 H26B 0.9700
C27 H27A 0.9600
C27 H27B 0.9600
C27 H27C 0.9600

loop_
_cod_related_entry_id
_cod_related_entry_database
_cod_related_entry_code
1 ChemSpider 21120448
